data_7205139
loop_
_publ_author_name
'Wang, Hailong'
'Wang, Kang'
'Sun, Daofeng'
'Ni, Zhong-Hai'
'Jiang, Jianzhuang'

_publ_section_title
;
 Synthesis, crystal structures, and luminescent properties of Cd(ii)
 coordination polymers assembled from asymmetric semi-rigid V-shaped
 multicarboxylate ligands
;
_journal_issue 1
_journal_name_full CrystEngComm
_journal_page_first 279
_journal_paper_doi 10.1039/c0ce00098a
_journal_volume 13
_journal_year 2011
_chemical_formula_sum 'C54 H30 Cd3 N4 O14'
_chemical_formula_weight 1296.02
_chemical_name_systematic
;
?
;
_space_group_IT_number 2
_symmetry_cell_setting triclinic
_symmetry_space_group_name_Hall '-P 1'
_symmetry_space_group_name_H-M 'P -1'
_atom_sites_solution_hydrogens geom
_atom_sites_solution_primary direct
_atom_sites_solution_secondary difmap
_audit_creation_method SHELXL-97
_cell_angle_alpha 84.3870(10)
_cell_angle_beta 86.8870(10)
_cell_angle_gamma 66.2650(10)
_cell_formula_units_Z 2
_cell_length_a 11.6201(5)
_cell_length_b 11.9085(5)
_cell_length_c 18.7329(8)
_cell_measurement_reflns_used 6368
_cell_measurement_temperature 298(2)
_cell_measurement_theta_max 27.5
_cell_measurement_theta_min 2.25
_cell_volume 2361.27(18)
_computing_cell_refinement 'SAINT-Plus (Bruker, 2001)'
_computing_data_collection 'APEX2 (Bruker, 2004)'
_computing_data_reduction SAINT-Plus
_computing_molecular_graphics 'XP (Sheldrick, 1998)'
_computing_publication_material XP
_computing_structure_refinement 'SHELXL-97 (Sheldrick, 1997)'
_computing_structure_solution 'SHELXL-97 (Sheldrick, 1997)'
_diffrn_ambient_temperature 298(2)
_diffrn_detector_area_resol_mean 0
_diffrn_measured_fraction_theta_full 0.989
_diffrn_measured_fraction_theta_max 0.989
_diffrn_measurement_device_type 'Bruker P4'
_diffrn_measurement_method '\w scans'
_diffrn_radiation_monochromator graphite
_diffrn_radiation_source 'fine-focus sealed tube'
_diffrn_radiation_type MoK\a
_diffrn_radiation_wavelength 0.71073
_diffrn_reflns_av_R_equivalents 0.0147
_diffrn_reflns_av_sigmaI/netI 0.0319
_diffrn_reflns_limit_h_max 13
_diffrn_reflns_limit_h_min -13
_diffrn_reflns_limit_k_max 14
_diffrn_reflns_limit_k_min -14
_diffrn_reflns_limit_l_max 22
_diffrn_reflns_limit_l_min -14
_diffrn_reflns_number 11838
_diffrn_reflns_theta_full 25.00
_diffrn_reflns_theta_max 25.00
_diffrn_reflns_theta_min 1.09
_diffrn_standards_interval_count 0
_diffrn_standards_interval_time 0
_diffrn_standards_number 0
_exptl_absorpt_coefficient_mu 1.416
_exptl_absorpt_correction_T_max 0.8157
_exptl_absorpt_correction_T_min 0.7459
_exptl_absorpt_correction_type multi-scan
_exptl_absorpt_process_details '(SADABS; Sheldrick, 2003)'
_exptl_crystal_colour colorless
_exptl_crystal_density_diffrn 1.823
_exptl_crystal_density_method 'not measured'
_exptl_crystal_description block
_exptl_crystal_F_000 1276
_exptl_crystal_size_max 0.22
_exptl_crystal_size_mid 0.19
_exptl_crystal_size_min 0.15
_refine_diff_density_max 1.202
_refine_diff_density_min -0.637
_refine_diff_density_rms 0.162
_refine_ls_extinction_method none
_refine_ls_goodness_of_fit_ref 1.134
_refine_ls_hydrogen_treatment constr
_refine_ls_matrix_type full
_refine_ls_number_parameters 676
_refine_ls_number_reflns 8241
_refine_ls_number_restraints 0
_refine_ls_restrained_S_all 1.134
_refine_ls_R_factor_all 0.0380
_refine_ls_R_factor_gt 0.0305
_refine_ls_shift/su_max 0.002
_refine_ls_shift/su_mean 0.000
_refine_ls_structure_factor_coef Fsqd
_refine_ls_weighting_details 'calc w=1/[\s^2^(Fo^2^)+(0.0716P)^2^+0.0000P] where P=(Fo^2^+2Fc^2^)/3'
_refine_ls_weighting_scheme calc
_refine_ls_wR_factor_gt 0.0962
_refine_ls_wR_factor_ref 0.1120
_reflns_number_gt 7164
_reflns_number_total 8241
_reflns_threshold_expression >2sigma(I)
_cod_data_source_file C0CE00098A.TXT
_cod_data_source_block 4
_cod_original_cell_volume 2361.27(17)
_cod_original_sg_symbol_Hall -P1
_cod_original_sg_symbol_H-M P-1
_cod_database_code 7205139

loop_
_symmetry_equiv_pos_as_xyz
'x, y, z'
'-x, -y, -z'

loop_
_atom_site_label
_atom_site_type_symbol
_atom_site_fract_x
_atom_site_fract_y
_atom_site_fract_z
_atom_site_U_iso_or_equiv
_atom_site_adp_type
_atom_site_occupancy
_atom_site_symmetry_multiplicity
_atom_site_calc_flag
_atom_site_refinement_flags
_atom_site_disorder_assembly
_atom_site_disorder_group
Cd1 Cd -0.03663(3) 0.31499(3) 0.616478(15) 0.03280(10) Uani 1 1 d . . .
Cd2 Cd 0.06714(3) 0.44172(3) 0.741731(15) 0.02945(10) Uani 1 1 d . . .
Cd3 Cd 0.25910(3) 0.26035(3) 0.880613(15) 0.03190(10) Uani 1 1 d . . .
C1 C 0.4121(4) 0.2790(3) 0.6720(2) 0.0312(9) Uani 1 1 d . . .
C53 C 0.3365(4) 0.0232(4) 0.9880(3) 0.0399(10) Uani 1 1 d . . .
C6 C 0.5244(4) 0.2968(5) 0.6637(2) 0.0435(11) Uani 1 1 d . . .
H6 H 0.5719 0.2892 0.7037 0.052 Uiso 1 1 calc R . .
N1 N -0.0494(3) 0.1248(3) 0.62853(19) 0.0365(8) Uani 1 1 d . . .
O10 O 0.0460(3) 0.3860(3) 0.86241(15) 0.0348(6) Uani 1 1 d . . .
O5 O 0.3111(3) 0.3301(3) 0.48645(15) 0.0430(8) Uani 1 1 d . . .
O2 O 0.2546(2) 0.2627(3) 0.75499(15) 0.0347(6) Uani 1 1 d . . .
O3 O 0.1228(2) 0.3812(2) 0.62665(14) 0.0325(6) Uani 1 1 d . . .
O11 O 0.0542(3) 0.2014(3) 0.89624(18) 0.0477(8) Uani 1 1 d . . .
C14 C 0.2807(4) 0.2809(4) 0.3705(2) 0.0321(9) Uani 1 1 d . . .
O9 O -0.0458(2) 0.3199(3) 0.74008(14) 0.0336(6) Uani 1 1 d . . .
C43 C 0.1600(4) 0.3307(5) 1.0415(2) 0.0452(11) Uani 1 1 d . . .
H43 H 0.1347 0.4109 1.0208 0.054 Uiso 1 1 calc R . .
C4 C 0.4973(4) 0.3314(5) 0.5364(2) 0.0488(12) Uani 1 1 d . . .
H4 H 0.5260 0.3478 0.4909 0.059 Uiso 1 1 calc R . .
C45 C 0.1611(6) 0.1950(7) 1.1423(3) 0.0662(17) Uani 1 1 d . . .
H45 H 0.1379 0.1812 1.1895 0.079 Uiso 1 1 calc R . .
O1 O 0.4387(3) 0.2311(4) 0.79778(16) 0.0554(9) Uani 1 1 d . . .
N4 N 0.3641(3) 0.0521(3) 0.9205(2) 0.0398(9) Uani 1 1 d . . .
C32 C -0.0290(5) -0.0656(5) 0.6905(3) 0.0542(13) Uani 1 1 d . . .
H32 H -0.0012 -0.1214 0.7306 0.065 Uiso 1 1 calc R . .
O4 O 0.2048(3) 0.1875(3) 0.60235(19) 0.0511(8) Uani 1 1 d . . .
C2 C 0.3427(3) 0.2884(3) 0.6116(2) 0.0273(8) Uani 1 1 d . . .
N3 N 0.2267(3) 0.2388(3) 1.00245(18) 0.0353(8) Uani 1 1 d . . .
N2 N -0.1191(3) 0.2941(3) 0.51287(18) 0.0331(8) Uani 1 1 d . . .
C9 C 0.3514(4) 0.2488(4) 0.4328(2) 0.0308(9) Uani 1 1 d . . .
C37 C -0.2022(4) 0.1699(4) 0.4562(2) 0.0366(10) Uani 1 1 d . . .
C46 C 0.2318(5) 0.0948(5) 1.1031(3) 0.0499(12) Uani 1 1 d . . .
C10 C 0.4559(4) 0.1412(4) 0.4408(2) 0.0419(11) Uani 1 1 d . . .
H10 H 0.5031 0.1224 0.4821 0.050 Uiso 1 1 calc R . .
C18 C -0.4096(4) 0.4775(5) 0.8930(3) 0.0497(12) Uani 1 1 d . . .
H18 H -0.4966 0.5174 0.8964 0.060 Uiso 1 1 calc R . .
C54 C 0.2626(4) 0.1217(4) 1.0320(2) 0.0347(9) Uani 1 1 d . . .
O8 O -0.2333(3) 0.3576(4) 0.69953(19) 0.0694(12) Uani 1 1 d . . .
C34 C -0.1253(4) -0.0071(4) 0.5749(3) 0.0387(10) Uani 1 1 d . . .
C3 C 0.3878(4) 0.3126(4) 0.5441(2) 0.0340(9) Uani 1 1 d . . .
C11 C 0.4917(5) 0.0604(4) 0.3878(3) 0.0551(13) Uani 1 1 d . . .
H11 H 0.5618 -0.0136 0.3940 0.066 Uiso 1 1 calc R . .
C13 C 0.3206(4) 0.1985(4) 0.3176(2) 0.0496(12) Uani 1 1 d . . .
H13 H 0.2758 0.2181 0.2753 0.060 Uiso 1 1 calc R . .
C8 C 0.2161(4) 0.2819(4) 0.6151(2) 0.0314(9) Uani 1 1 d . . .
C49 C 0.3798(5) -0.0985(4) 1.0198(3) 0.0569(14) Uani 1 1 d . . .
C21 C -0.1485(4) 0.3647(3) 0.8813(2) 0.0304(9) Uani 1 1 d . . .
C7 C 0.3678(4) 0.2554(4) 0.7465(2) 0.0338(9) Uani 1 1 d . . .
C16 C -0.2213(4) 0.3869(4) 0.8216(2) 0.0330(9) Uani 1 1 d . . .
C42 C -0.1036(3) 0.1021(4) 0.5740(2) 0.0316(9) Uani 1 1 d . . .
C23 C -0.1656(4) 0.3535(4) 0.7485(2) 0.0392(10) Uani 1 1 d . . .
C40 C -0.1561(4) 0.3761(4) 0.4574(2) 0.0424(10) Uani 1 1 d . . .
H40 H -0.1399 0.4465 0.4573 0.051 Uiso 1 1 calc R . .
C41 C -0.1415(3) 0.1903(3) 0.5125(2) 0.0289(8) Uani 1 1 d . . .
C22 C -0.0052(4) 0.3085(4) 0.8793(2) 0.0326(9) Uani 1 1 d . . .
C5 C 0.5649(4) 0.3258(5) 0.5963(3) 0.0547(13) Uani 1 1 d . . .
H5 H 0.6373 0.3415 0.5912 0.066 Uiso 1 1 calc R . .
C48 C 0.3438(6) -0.1206(6) 1.0928(4) 0.0704(18) Uani 1 1 d . . .
H48 H 0.3714 -0.2012 1.1132 0.084 Uiso 1 1 calc R . .
C44 C 0.1263(5) 0.3116(6) 1.1126(3) 0.0607(14) Uani 1 1 d . . .
H44 H 0.0805 0.3779 1.1392 0.073 Uiso 1 1 calc R . .
C36 C -0.2210(4) 0.0577(4) 0.4584(3) 0.0458(12) Uani 1 1 d . . .
H36 H -0.2588 0.0428 0.4199 0.055 Uiso 1 1 calc R . .
C33 C -0.0842(5) -0.0907(5) 0.6362(3) 0.0574(14) Uani 1 1 d . . .
H33 H -0.0953 -0.1642 0.6393 0.069 Uiso 1 1 calc R . .
C35 C -0.1846(4) -0.0267(5) 0.5154(3) 0.0518(13) Uani 1 1 d . . .
H35 H -0.1984 -0.0985 0.5159 0.062 Uiso 1 1 calc R . .
C17 C -0.3527(4) 0.4417(4) 0.8276(2) 0.0426(10) Uani 1 1 d . . .
H17 H -0.4015 0.4539 0.7876 0.051 Uiso 1 1 calc R . .
C51 C 0.4830(5) -0.1616(5) 0.9083(4) 0.0691(17) Uani 1 1 d . . .
H51 H 0.5328 -0.2227 0.8792 0.083 Uiso 1 1 calc R . .
C15 C 0.1643(4) 0.3979(4) 0.3577(2) 0.0360(10) Uani 1 1 d . . .
C31 C -0.0144(5) 0.0452(5) 0.6856(3) 0.0495(12) Uani 1 1 d . . .
H31 H 0.0211 0.0639 0.7237 0.059 Uiso 1 1 calc R . .
C38 C -0.2417(4) 0.2608(5) 0.3983(2) 0.0476(11) Uani 1 1 d . . .
H38 H -0.2834 0.2505 0.3601 0.057 Uiso 1 1 calc R . .
C12 C 0.4235(5) 0.0895(5) 0.3259(3) 0.0564(14) Uani 1 1 d . . .
H12 H 0.4473 0.0355 0.2899 0.068 Uiso 1 1 calc R . .
C39 C -0.2181(5) 0.3642(5) 0.3988(3) 0.0527(13) Uani 1 1 d . . .
H39 H -0.2428 0.4252 0.3610 0.063 Uiso 1 1 calc R . .
C52 C 0.4357(5) -0.0368(5) 0.8816(3) 0.0573(14) Uani 1 1 d . . .
H52 H 0.4559 -0.0168 0.8347 0.069 Uiso 1 1 calc R . .
C47 C 0.2741(6) -0.0319(6) 1.1309(3) 0.0684(17) Uani 1 1 d . . .
H47 H 0.2509 -0.0507 1.1773 0.082 Uiso 1 1 calc R . .
C50 C 0.4556(5) -0.1910(5) 0.9758(4) 0.074(2) Uani 1 1 d . . .
H50 H 0.4867 -0.2731 0.9939 0.089 Uiso 1 1 calc R . .
O7 O 0.0992(3) 0.4016(3) 0.30436(17) 0.0465(8) Uani 1 1 d . . .
O6 O 0.1413(3) 0.4799(3) 0.39831(19) 0.0597(10) Uani 1 1 d . . .
C19 C -0.3374(4) 0.4542(4) 0.9533(3) 0.0444(11) Uani 1 1 d . . .
H19 H -0.3758 0.4766 0.9976 0.053 Uiso 1 1 calc R . .
O12 O -0.1349(3) 0.3763(3) 1.00761(15) 0.0374(7) Uani 1 1 d . . .
C24 C -0.1566(4) 0.2963(4) 1.0623(2) 0.0354(9) Uani 1 1 d . . .
C29 C -0.1944(4) 0.3376(4) 1.1303(2) 0.0348(9) Uani 1 1 d . . .
C20 C -0.2090(4) 0.3980(4) 0.9476(2) 0.0334(9) Uani 1 1 d . . .
C25 C -0.1318(5) 0.1789(4) 1.0482(3) 0.0515(12) Uani 1 1 d . . .
H25 H -0.1022 0.1533 1.0029 0.062 Uiso 1 1 calc R . .
C30 C -0.2110(4) 0.4614(4) 1.1512(2) 0.0316(9) Uani 1 1 d . . .
C28 C -0.2109(5) 0.2511(5) 1.1819(3) 0.0548(13) Uani 1 1 d . . .
H28 H -0.2356 0.2739 1.2282 0.066 Uiso 1 1 calc R . .
C27 C -0.1924(6) 0.1367(5) 1.1671(3) 0.0692(18) Uani 1 1 d . . .
H27 H -0.2084 0.0839 1.2023 0.083 Uiso 1 1 calc R . .
C26 C -0.1502(6) 0.0972(5) 1.1005(3) 0.0649(16) Uani 1 1 d . . .
H26 H -0.1342 0.0172 1.0907 0.078 Uiso 1 1 calc R . .
O14 O -0.2653(3) 0.5524(3) 1.10877(16) 0.0407(7) Uani 1 1 d . . .
O13 O -0.1701(3) 0.4597(3) 1.21250(15) 0.0436(7) Uani 1 1 d . . .

loop_
_atom_site_aniso_label
_atom_site_aniso_U_11
_atom_site_aniso_U_22
_atom_site_aniso_U_33
_atom_site_aniso_U_23
_atom_site_aniso_U_13
_atom_site_aniso_U_12
Cd1 0.03098(17) 0.04044(19) 0.03132(18) -0.01441(13) -0.00360(13) -0.01583(14)
Cd2 0.02763(17) 0.03129(17) 0.02872(17) -0.00723(12) -0.00691(12) -0.00920(13)
Cd3 0.03382(18) 0.03318(18) 0.02494(17) 0.00137(12) -0.00469(12) -0.00982(13)
C1 0.0278(19) 0.031(2) 0.028(2) -0.0049(16) -0.0029(16) -0.0038(16)
C53 0.034(2) 0.039(2) 0.048(3) 0.009(2) -0.019(2) -0.0162(19)
C6 0.027(2) 0.073(3) 0.032(2) -0.015(2) -0.0027(18) -0.019(2)
N1 0.0380(19) 0.042(2) 0.035(2) -0.0052(16) -0.0022(16) -0.0209(16)
O10 0.0339(15) 0.0448(17) 0.0313(15) -0.0093(13) 0.0009(12) -0.0205(13)
O5 0.0301(15) 0.0564(19) 0.0271(15) -0.0136(14) -0.0056(12) 0.0017(14)
O2 0.0290(15) 0.0389(16) 0.0315(16) -0.0024(12) -0.0011(12) -0.0086(12)
O3 0.0248(13) 0.0378(15) 0.0290(15) -0.0036(12) -0.0020(11) -0.0060(12)
O11 0.0384(17) 0.0366(18) 0.061(2) -0.0096(15) -0.0043(15) -0.0061(14)
C14 0.029(2) 0.030(2) 0.033(2) -0.0086(17) -0.0027(17) -0.0061(17)
O9 0.0308(15) 0.0455(16) 0.0306(15) -0.0142(13) 0.0014(12) -0.0195(13)
C43 0.050(3) 0.048(3) 0.039(3) -0.012(2) -0.001(2) -0.020(2)
C4 0.035(2) 0.075(3) 0.031(2) -0.012(2) 0.0121(19) -0.017(2)
C45 0.073(4) 0.118(5) 0.029(3) -0.005(3) 0.008(3) -0.060(4)
O1 0.0371(17) 0.094(3) 0.0289(17) 0.0042(17) -0.0138(14) -0.0197(18)
N4 0.0299(18) 0.040(2) 0.046(2) -0.0049(17) -0.0052(16) -0.0093(16)
C32 0.057(3) 0.048(3) 0.054(3) 0.007(2) 0.002(3) -0.020(2)
O4 0.0500(19) 0.0447(18) 0.071(2) -0.0286(17) -0.0034(17) -0.0257(16)
C2 0.0232(18) 0.0259(19) 0.029(2) -0.0096(16) -0.0025(15) -0.0042(15)
N3 0.0380(19) 0.0368(19) 0.0311(19) 0.0012(15) -0.0066(15) -0.0152(16)
N2 0.0371(18) 0.0312(17) 0.0340(19) -0.0098(15) -0.0033(15) -0.0149(15)
C9 0.0262(19) 0.039(2) 0.024(2) -0.0061(17) 0.0006(16) -0.0094(17)
C37 0.026(2) 0.052(3) 0.033(2) -0.019(2) 0.0011(17) -0.0127(18)
C46 0.059(3) 0.065(3) 0.037(3) 0.009(2) -0.016(2) -0.038(3)
C10 0.031(2) 0.044(2) 0.040(3) -0.006(2) -0.0107(19) -0.0025(19)
C18 0.027(2) 0.066(3) 0.045(3) -0.002(2) 0.006(2) -0.008(2)
C54 0.040(2) 0.036(2) 0.033(2) 0.0015(18) -0.0098(18) -0.0198(19)
O8 0.0401(19) 0.134(4) 0.043(2) -0.036(2) -0.0018(16) -0.037(2)
C34 0.033(2) 0.035(2) 0.051(3) -0.013(2) 0.0104(19) -0.0154(18)
C3 0.028(2) 0.039(2) 0.029(2) -0.0115(18) -0.0006(17) -0.0050(17)
C11 0.047(3) 0.037(3) 0.064(3) -0.017(2) -0.013(2) 0.005(2)
C13 0.046(3) 0.057(3) 0.035(2) -0.016(2) -0.015(2) -0.003(2)
C8 0.0253(19) 0.041(2) 0.026(2) -0.0073(17) -0.0038(16) -0.0103(17)
C49 0.047(3) 0.040(3) 0.086(4) 0.013(3) -0.028(3) -0.020(2)
C21 0.032(2) 0.030(2) 0.033(2) -0.0063(17) 0.0007(17) -0.0161(17)
C7 0.032(2) 0.036(2) 0.028(2) -0.0067(17) -0.0004(17) -0.0070(17)
C16 0.032(2) 0.034(2) 0.034(2) -0.0055(18) 0.0015(17) -0.0141(17)
C42 0.0256(19) 0.036(2) 0.036(2) -0.0123(18) 0.0050(17) -0.0132(17)
C23 0.035(2) 0.054(3) 0.033(2) -0.015(2) 0.0024(19) -0.020(2)
C40 0.049(3) 0.041(2) 0.040(3) -0.001(2) -0.009(2) -0.021(2)
C41 0.0244(19) 0.031(2) 0.033(2) -0.0121(16) 0.0036(16) -0.0108(16)
C22 0.032(2) 0.041(2) 0.028(2) -0.0123(18) -0.0009(17) -0.0154(19)
C5 0.033(2) 0.092(4) 0.046(3) -0.013(3) 0.007(2) -0.032(3)
C48 0.079(4) 0.062(4) 0.077(4) 0.045(3) -0.039(3) -0.042(3)
C44 0.062(3) 0.083(4) 0.045(3) -0.023(3) 0.010(3) -0.034(3)
C36 0.035(2) 0.058(3) 0.056(3) -0.034(3) 0.002(2) -0.024(2)
C33 0.049(3) 0.051(3) 0.075(4) 0.001(3) 0.021(3) -0.027(2)
C35 0.042(3) 0.051(3) 0.073(4) -0.028(3) 0.012(3) -0.026(2)
C17 0.032(2) 0.060(3) 0.036(2) -0.003(2) -0.0036(19) -0.019(2)
C51 0.047(3) 0.039(3) 0.115(6) -0.025(3) 0.001(3) -0.007(2)
C15 0.025(2) 0.042(2) 0.033(2) -0.0050(19) -0.0069(17) -0.0050(18)
C31 0.058(3) 0.059(3) 0.033(3) -0.001(2) -0.003(2) -0.026(2)
C38 0.045(3) 0.062(3) 0.037(3) -0.015(2) -0.008(2) -0.019(2)
C12 0.053(3) 0.049(3) 0.055(3) -0.028(2) -0.005(2) -0.001(2)
C39 0.057(3) 0.055(3) 0.035(3) 0.001(2) -0.012(2) -0.011(2)
C52 0.041(3) 0.054(3) 0.076(4) -0.024(3) 0.007(3) -0.014(2)
C47 0.093(5) 0.083(4) 0.046(3) 0.023(3) -0.020(3) -0.056(4)
C50 0.057(3) 0.029(3) 0.134(6) 0.004(3) -0.030(4) -0.013(3)
O7 0.0407(17) 0.0441(17) 0.0440(18) -0.0081(14) -0.0217(14) -0.0024(14)
O6 0.055(2) 0.0445(19) 0.058(2) -0.0230(17) -0.0300(17) 0.0104(16)
C19 0.040(2) 0.051(3) 0.039(3) -0.012(2) 0.014(2) -0.015(2)
O12 0.0425(16) 0.0483(17) 0.0301(15) -0.0070(13) -0.0009(13) -0.0261(14)
C24 0.037(2) 0.038(2) 0.035(2) -0.0029(18) -0.0102(18) -0.0172(18)
C29 0.040(2) 0.040(2) 0.032(2) 0.0049(18) -0.0125(18) -0.0242(19)
C20 0.036(2) 0.038(2) 0.030(2) -0.0049(17) 0.0009(17) -0.0183(18)
C25 0.056(3) 0.041(3) 0.057(3) -0.009(2) -0.016(2) -0.015(2)
C30 0.035(2) 0.040(2) 0.029(2) -0.0026(18) -0.0013(17) -0.0251(19)
C28 0.080(4) 0.062(3) 0.037(3) 0.015(2) -0.021(2) -0.046(3)
C27 0.099(5) 0.064(4) 0.062(4) 0.030(3) -0.044(3) -0.052(3)
C26 0.080(4) 0.033(3) 0.084(4) 0.008(3) -0.042(3) -0.024(3)
O14 0.0494(18) 0.0375(16) 0.0405(17) -0.0018(14) -0.0071(14) -0.0225(14)
O13 0.067(2) 0.0489(18) 0.0327(16) -0.0049(14) -0.0089(15) -0.0400(16)

loop_
_atom_type_symbol
_atom_type_description
_atom_type_scat_dispersion_real
_atom_type_scat_dispersion_imag
_atom_type_scat_source
C C 0.0033 0.0016 'International Tables Vol C Tables 4.2.6.8 and 6.1.1.4'
H H 0.0000 0.0000 'International Tables Vol C Tables 4.2.6.8 and 6.1.1.4'
N N 0.0061 0.0033 'International Tables Vol C Tables 4.2.6.8 and 6.1.1.4'
O O 0.0106 0.0060 'International Tables Vol C Tables 4.2.6.8 and 6.1.1.4'
Cd Cd -0.8075 1.2024 'International Tables Vol C Tables 4.2.6.8 and 6.1.1.4'

loop_
_geom_angle_atom_site_label_1
_geom_angle_atom_site_label_2
_geom_angle_atom_site_label_3
_geom_angle
_geom_angle_site_symmetry_1
_geom_angle_site_symmetry_3
_geom_angle_publ_flag
O6 Cd1 N2 90.44(11) 2_566 . ?
O6 Cd1 O3 78.43(12) 2_566 . ?
N2 Cd1 O3 127.15(11) . . ?
O6 Cd1 O9 91.12(11) 2_566 . ?
N2 Cd1 O9 150.06(11) . . ?
O3 Cd1 O9 82.36(9) . . ?
O6 Cd1 N1 146.74(13) 2_566 . ?
N2 Cd1 N1 72.60(12) . . ?
O3 Cd1 N1 134.61(11) . . ?
O9 Cd1 N1 90.35(11) . . ?
O6 Cd1 O8 76.26(15) 2_566 . ?
N2 Cd1 O8 98.68(11) . . ?
O3 Cd1 O8 127.17(11) . . ?
O9 Cd1 O8 52.91(10) . . ?
N1 Cd1 O8 78.29(13) . . ?
O6 Cd1 O4 127.85(13) 2_566 . ?
N2 Cd1 O4 104.34(11) . . ?
O3 Cd1 O4 52.62(9) . . ?
O9 Cd1 O4 98.17(10) . . ?
N1 Cd1 O4 84.70(11) . . ?
O8 Cd1 O4 145.72(12) . . ?
O6 Cd1 Cd2 72.08(8) 2_566 . ?
N2 Cd1 Cd2 160.56(8) . . ?
O3 Cd1 Cd2 42.37(7) . . ?
O9 Cd1 Cd2 42.44(7) . . ?
N1 Cd1 Cd2 126.79(9) . . ?
O8 Cd1 Cd2 85.64(8) . . ?
O4 Cd1 Cd2 81.05(7) . . ?
O7 Cd2 O13 101.24(12) 2_566 2_567 ?
O7 Cd2 O3 88.03(10) 2_566 . ?
O13 Cd2 O3 117.41(10) 2_567 . ?
O7 Cd2 O9 87.98(11) 2_566 . ?
O13 Cd2 O9 158.25(10) 2_567 . ?
O3 Cd2 O9 82.23(10) . . ?
O7 Cd2 O10 114.55(11) 2_566 . ?
O13 Cd2 O10 81.44(10) 2_567 . ?
O3 Cd2 O10 148.19(10) . . ?
O9 Cd2 O10 76.81(10) . . ?
O7 Cd2 O2 163.10(11) 2_566 . ?
O13 Cd2 O2 86.87(11) 2_567 . ?
O3 Cd2 O2 75.07(9) . . ?
O9 Cd2 O2 89.69(10) . . ?
O10 Cd2 O2 81.12(10) . . ?
O7 Cd2 Cd1 76.20(8) 2_566 . ?
O13 Cd2 Cd1 158.96(8) 2_567 . ?
O3 Cd2 Cd1 42.24(7) . . ?
O9 Cd2 Cd1 42.44(7) . . ?
O10 Cd2 Cd1 118.88(7) . . ?
O2 Cd2 Cd1 90.87(7) . . ?
O7 Cd2 Cd3 154.42(8) 2_566 . ?
O13 Cd2 Cd3 69.08(8) 2_567 . ?
O3 Cd2 Cd3 117.53(6) . . ?
O9 Cd2 Cd3 94.19(7) . . ?
O10 Cd2 Cd3 42.15(7) . . ?
O2 Cd2 Cd3 42.47(7) . . ?
Cd1 Cd2 Cd3 121.368(11) . . ?
O14 Cd3 N3 89.94(12) 2_567 . ?
O14 Cd3 O10 81.00(10) 2_567 . ?
N3 Cd3 O10 91.68(11) . . ?
O14 Cd3 N4 140.50(12) 2_567 . ?
N3 Cd3 N4 71.68(12) . . ?
O10 Cd3 N4 132.49(11) . . ?
O14 Cd3 O2 100.45(10) 2_567 . ?
N3 Cd3 O2 165.95(11) . . ?
O10 Cd3 O2 80.76(9) . . ?
N4 Cd3 O2 104.80(11) . . ?
O14 Cd3 O1 83.88(12) 2_567 . ?
N3 Cd3 O1 137.18(11) . . ?
O10 Cd3 O1 128.63(10) . . ?
N4 Cd3 O1 86.71(12) . . ?
O2 Cd3 O1 54.33(10) . . ?
O14 Cd3 C7 89.58(12) 2_567 . ?
N3 Cd3 C7 163.71(12) . . ?
O10 Cd3 C7 104.33(11) . . ?
N4 Cd3 C7 98.81(13) . . ?
O2 Cd3 C7 27.87(11) . . ?
O1 Cd3 C7 26.72(11) . . ?
O14 Cd3 Cd2 78.10(8) 2_567 . ?
N3 Cd3 Cd2 132.79(9) . . ?
O10 Cd3 Cd2 41.64(7) . . ?
N4 Cd3 Cd2 139.67(9) . . ?
O2 Cd3 Cd2 42.60(6) . . ?
O1 Cd3 Cd2 87.25(7) . . ?
C7 Cd3 Cd2 62.85(8) . . ?
C2 C1 C6 119.5(4) . . ?
C2 C1 C7 122.0(4) . . ?
C6 C1 C7 118.5(4) . . ?
N4 C53 C49 123.4(5) . . ?
N4 C53 C54 118.7(4) . . ?
C49 C53 C54 117.9(4) . . ?
C5 C6 C1 120.4(4) . . ?
C5 C6 H6 119.8 . . ?
C1 C6 H6 119.8 . . ?
C31 N1 C42 120.4(4) . . ?
C31 N1 Cd1 124.9(3) . . ?
C42 N1 Cd1 114.6(3) . . ?
C22 O10 Cd2 118.3(2) . . ?
C22 O10 Cd3 101.2(2) . . ?
Cd2 O10 Cd3 96.21(10) . . ?
C3 O5 C9 119.7(3) . . ?
C7 O2 Cd3 93.2(2) . . ?
C7 O2 Cd2 127.3(3) . . ?
Cd3 O2 Cd2 94.92(10) . . ?
C8 O3 Cd1 98.8(2) . . ?
C8 O3 Cd2 121.3(2) . . ?
Cd1 O3 Cd2 95.39(10) . . ?
C13 C14 C9 117.2(4) . . ?
C13 C14 C15 118.7(4) . . ?
C9 C14 C15 124.1(4) . . ?
C23 O9 Cd1 97.8(2) . . ?
C23 O9 Cd2 127.3(3) . . ?
Cd1 O9 Cd2 95.12(10) . . ?
N3 C43 C44 122.3(5) . . ?
N3 C43 H43 118.8 . . ?
C44 C43 H43 118.8 . . ?
C3 C4 C5 120.1(4) . . ?
C3 C4 H4 119.9 . . ?
C5 C4 H4 119.9 . . ?
C44 C45 C46 121.0(5) . . ?
C44 C45 H45 119.5 . . ?
C46 C45 H45 119.5 . . ?
C7 O1 Cd3 89.6(2) . . ?
C52 N4 C53 118.7(4) . . ?
C52 N4 Cd3 126.5(4) . . ?
C53 N4 Cd3 114.5(3) . . ?
C33 C32 C31 118.9(5) . . ?
C33 C32 H32 120.5 . . ?
C31 C32 H32 120.5 . . ?
C8 O4 Cd1 85.7(2) . . ?
C3 C2 C1 119.2(4) . . ?
C3 C2 C8 117.0(3) . . ?
C1 C2 C8 123.7(3) . . ?
C43 N3 C54 119.2(4) . . ?
C43 N3 Cd3 124.3(3) . . ?
C54 N3 Cd3 115.7(3) . . ?
C40 N2 C41 117.8(4) . . ?
C40 N2 Cd1 126.5(3) . . ?
C41 N2 Cd1 115.4(3) . . ?
C10 C9 O5 121.5(4) . . ?
C10 C9 C14 121.0(4) . . ?
O5 C9 C14 117.5(3) . . ?
C41 C37 C38 118.1(4) . . ?
C41 C37 C36 119.5(4) . . ?
C38 C37 C36 122.3(4) . . ?
C45 C46 C54 116.8(5) . . ?
C45 C46 C47 124.5(5) . . ?
C54 C46 C47 118.7(5) . . ?
C9 C10 C11 120.4(4) . . ?
C9 C10 H10 119.8 . . ?
C11 C10 H10 119.8 . . ?
C17 C18 C19 120.1(4) . . ?
C17 C18 H18 119.9 . . ?
C19 C18 H18 119.9 . . ?
N3 C54 C46 122.0(4) . . ?
N3 C54 C53 117.8(4) . . ?
C46 C54 C53 120.2(4) . . ?
C23 O8 Cd1 86.4(3) . . ?
C33 C34 C42 116.1(4) . . ?
C33 C34 C35 124.3(5) . . ?
C42 C34 C35 119.5(4) . . ?
C4 C3 O5 121.6(4) . . ?
C4 C3 C2 121.1(4) . . ?
O5 C3 C2 117.0(4) . . ?
C12 C11 C10 119.8(4) . . ?
C12 C11 H11 120.1 . . ?
C10 C11 H11 120.1 . . ?
C12 C13 C14 122.1(4) . . ?
C12 C13 H13 119.0 . . ?
C14 C13 H13 119.0 . . ?
O4 C8 O3 122.9(4) . . ?
O4 C8 C2 120.9(4) . . ?
O3 C8 C2 116.0(3) . . ?
C53 C49 C50 116.0(5) . . ?
C53 C49 C48 119.3(5) . . ?
C50 C49 C48 124.7(5) . . ?
C16 C21 C20 118.6(4) . . ?
C16 C21 C22 123.7(4) . . ?
C20 C21 C22 117.7(4) . . ?
O1 C7 O2 121.7(4) . . ?
O1 C7 C1 120.3(4) . . ?
O2 C7 C1 118.1(3) . . ?
O1 C7 Cd3 63.7(2) . . ?
O2 C7 Cd3 58.9(2) . . ?
C1 C7 Cd3 168.9(3) . . ?
C21 C16 C17 120.2(4) . . ?
C21 C16 C23 122.6(4) . . ?
C17 C16 C23 117.2(4) . . ?
N1 C42 C34 121.6(4) . . ?
N1 C42 C41 119.4(4) . . ?
C34 C42 C41 118.9(4) . . ?
O8 C23 O9 122.2(4) . . ?
O8 C23 C16 120.1(4) . . ?
O9 C23 C16 117.7(4) . . ?
N2 C40 C39 124.2(4) . . ?
N2 C40 H40 117.9 . . ?
C39 C40 H40 117.9 . . ?
N2 C41 C37 122.2(4) . . ?
N2 C41 C42 117.7(3) . . ?
C37 C41 C42 120.1(4) . . ?
O11 C22 O10 123.2(4) . . ?
O11 C22 C21 121.7(4) . . ?
O10 C22 C21 114.9(3) . . ?
C6 C5 C4 119.8(4) . . ?
C6 C5 H5 120.1 . . ?
C4 C5 H5 120.1 . . ?
C47 C48 C49 122.1(5) . . ?
C47 C48 H48 118.9 . . ?
C49 C48 H48 118.9 . . ?
C45 C44 C43 118.8(5) . . ?
C45 C44 H44 120.6 . . ?
C43 C44 H44 120.6 . . ?
C35 C36 C37 121.0(4) . . ?
C35 C36 H36 119.5 . . ?
C37 C36 H36 119.5 . . ?
C32 C33 C34 120.9(5) . . ?
C32 C33 H33 119.5 . . ?
C34 C33 H33 119.5 . . ?
C36 C35 C34 120.9(4) . . ?
C36 C35 H35 119.6 . . ?
C34 C35 H35 119.6 . . ?
C18 C17 C16 120.1(4) . . ?
C18 C17 H17 120.0 . . ?
C16 C17 H17 120.0 . . ?
C50 C51 C52 119.2(5) . . ?
C50 C51 H51 120.4 . . ?
C52 C51 H51 120.4 . . ?
O6 C15 O7 126.3(4) . . ?
O6 C15 C14 118.5(4) . . ?
O7 C15 C14 115.3(4) . . ?
N1 C31 C32 122.0(5) . . ?
N1 C31 H31 119.0 . . ?
C32 C31 H31 119.0 . . ?
C39 C38 C37 119.4(4) . . ?
C39 C38 H38 120.3 . . ?
C37 C38 H38 120.3 . . ?
C13 C12 C11 119.5(4) . . ?
C13 C12 H12 120.3 . . ?
C11 C12 H12 120.3 . . ?
C38 C39 C40 118.3(4) . . ?
C38 C39 H39 120.9 . . ?
C40 C39 H39 120.9 . . ?
N4 C52 C51 122.3(6) . . ?
N4 C52 H52 118.8 . . ?
C51 C52 H52 118.8 . . ?
C48 C47 C46 121.6(5) . . ?
C48 C47 H47 119.2 . . ?
C46 C47 H47 119.2 . . ?
C51 C50 C49 120.4(5) . . ?
C51 C50 H50 119.8 . . ?
C49 C50 H50 119.8 . . ?
C15 O7 Cd2 128.5(3) . 2_566 ?
C15 O6 Cd1 132.5(3) . 2_566 ?
C20 C19 C18 119.7(4) . . ?
C20 C19 H19 120.1 . . ?
C18 C19 H19 120.1 . . ?
C20 O12 C24 113.2(3) . . ?
C25 C24 C29 122.0(4) . . ?
C25 C24 O12 118.8(4) . . ?
C29 C24 O12 119.0(4) . . ?
C24 C29 C28 115.2(4) . . ?
C24 C29 C30 124.7(4) . . ?
C28 C29 C30 120.0(4) . . ?
C19 C20 O12 120.4(4) . . ?
C19 C20 C21 121.3(4) . . ?
O12 C20 C21 118.2(3) . . ?
C24 C25 C26 120.7(5) . . ?
C24 C25 H25 119.7 . . ?
C26 C25 H25 119.7 . . ?
O14 C30 O13 127.7(4) . . ?
O14 C30 C29 118.0(4) . . ?
O13 C30 C29 114.3(4) . . ?
C27 C28 C29 122.7(5) . . ?
C27 C28 H28 118.6 . . ?
C29 C28 H28 118.6 . . ?
C28 C27 C26 120.6(5) . . ?
C28 C27 H27 119.7 . . ?
C26 C27 H27 119.7 . . ?
C27 C26 C25 118.6(5) . . ?
C27 C26 H26 120.7 . . ?
C25 C26 H26 120.7 . . ?
C30 O14 Cd3 122.3(3) . 2_567 ?
C30 O13 Cd2 134.5(3) . 2_567 ?

loop_
_geom_bond_atom_site_label_1
_geom_bond_atom_site_label_2
_geom_bond_distance
_geom_bond_site_symmetry_2
_geom_bond_publ_flag
Cd1 O6 2.244(3) 2_566 ?
Cd1 N2 2.288(3) . ?
Cd1 O3 2.310(3) . ?
Cd1 O9 2.317(3) . ?
Cd1 N1 2.318(3) . ?
Cd1 O8 2.595(3) . ?
Cd1 O4 2.610(3) . ?
Cd1 Cd2 3.4208(4) . ?
Cd2 O7 2.220(3) 2_566 ?
Cd2 O13 2.232(3) 2_567 ?
Cd2 O3 2.316(3) . ?
Cd2 O9 2.318(3) . ?
Cd2 O10 2.321(3) . ?
Cd2 O2 2.360(3) . ?
Cd2 Cd3 3.4730(4) . ?
Cd3 O14 2.288(3) 2_567 ?
Cd3 N3 2.299(3) . ?
Cd3 O10 2.344(3) . ?
Cd3 N4 2.345(4) . ?
Cd3 O2 2.354(3) . ?
Cd3 O1 2.460(3) . ?
Cd3 C7 2.744(4) . ?
C1 C2 1.394(5) . ?
C1 C6 1.403(6) . ?
C1 C7 1.502(5) . ?
C53 N4 1.334(6) . ?
C53 C49 1.409(6) . ?
C53 C54 1.448(6) . ?
C6 C5 1.384(6) . ?
C6 H6 0.9300 . ?
N1 C31 1.322(6) . ?
N1 C42 1.332(5) . ?
O10 C22 1.293(5) . ?
O5 C3 1.384(5) . ?
O5 C9 1.393(5) . ?
O2 C7 1.285(5) . ?
O3 C8 1.270(5) . ?
O11 C22 1.199(5) . ?
C14 C13 1.391(6) . ?
C14 C9 1.395(5) . ?
C14 C15 1.511(5) . ?
O9 C23 1.290(5) . ?
C43 N3 1.321(6) . ?
C43 C44 1.391(7) . ?
C43 H43 0.9300 . ?
C4 C3 1.376(6) . ?
C4 C5 1.386(7) . ?
C4 H4 0.9300 . ?
C45 C44 1.349(8) . ?
C45 C46 1.398(8) . ?
C45 H45 0.9300 . ?
O1 C7 1.234(5) . ?
N4 C52 1.311(6) . ?
C32 C33 1.349(8) . ?
C32 C31 1.390(7) . ?
C32 H32 0.9300 . ?
O4 C8 1.231(5) . ?
C2 C3 1.391(6) . ?
C2 C8 1.501(5) . ?
N3 C54 1.353(5) . ?
N2 C40 1.315(5) . ?
N2 C41 1.362(5) . ?
C9 C10 1.366(5) . ?
C37 C41 1.392(5) . ?
C37 C38 1.408(6) . ?
C37 C36 1.434(6) . ?
C46 C54 1.399(6) . ?
C46 C47 1.438(8) . ?
C10 C11 1.379(6) . ?
C10 H10 0.9300 . ?
C18 C17 1.380(6) . ?
C18 C19 1.383(7) . ?
C18 H18 0.9300 . ?
O8 C23 1.226(5) . ?
C34 C33 1.411(7) . ?
C34 C42 1.420(6) . ?
C34 C35 1.426(7) . ?
C11 C12 1.377(7) . ?
C11 H11 0.9300 . ?
C13 C12 1.368(7) . ?
C13 H13 0.9300 . ?
C49 C50 1.409(9) . ?
C49 C48 1.438(8) . ?
C21 C16 1.379(6) . ?
C21 C20 1.404(6) . ?
C21 C22 1.525(5) . ?
C16 C17 1.401(6) . ?
C16 C23 1.501(6) . ?
C42 C41 1.439(6) . ?
C40 C39 1.395(6) . ?
C40 H40 0.9300 . ?
C5 H5 0.9300 . ?
C48 C47 1.295(9) . ?
C48 H48 0.9300 . ?
C44 H44 0.9300 . ?
C36 C35 1.353(7) . ?
C36 H36 0.9300 . ?
C33 H33 0.9300 . ?
C35 H35 0.9300 . ?
C17 H17 0.9300 . ?
C51 C50 1.337(9) . ?
C51 C52 1.410(8) . ?
C51 H51 0.9300 . ?
C15 O6 1.231(5) . ?
C15 O7 1.273(5) . ?
C31 H31 0.9300 . ?
C38 C39 1.366(7) . ?
C38 H38 0.9300 . ?
C12 H12 0.9300 . ?
C39 H39 0.9300 . ?
C52 H52 0.9300 . ?
C47 H47 0.9300 . ?
C50 H50 0.9300 . ?
O7 Cd2 2.220(3) 2_566 ?
O6 Cd1 2.244(3) 2_566 ?
C19 C20 1.370(6) . ?
C19 H19 0.9300 . ?
O12 C20 1.393(5) . ?
O12 C24 1.412(5) . ?
C24 C25 1.359(6) . ?
C24 C29 1.396(6) . ?
C29 C28 1.405(6) . ?
C29 C30 1.497(6) . ?
C25 C26 1.381(8) . ?
C25 H25 0.9300 . ?
C30 O14 1.241(5) . ?
C30 O13 1.262(5) . ?
C28 C27 1.346(8) . ?
C28 H28 0.9300 . ?
C27 C26 1.371(9) . ?
C27 H27 0.9300 . ?
C26 H26 0.9300 . ?
O14 Cd3 2.288(3) 2_567 ?
O13 Cd2 2.232(3) 2_567 ?
